data_4318792
loop_
_publ_author_name
'Mi\/losz Pawlicki'
'Lechos\/law Latos-Gra\.zy\'nski'

_publ_section_title
;
 Iron Complexes of 5,10,15,20-Tetraphenyl-21-oxaporphyrin
;
_journal_name_full 'Inorganic Chemistry'
_journal_page_first 5866
_journal_page_last 5873
_journal_paper_doi 10.1021/ic025718p
_journal_volume 41
_journal_year 2002
_chemical_formula_sum 'C44 H28 Cl2 Fe N3 O'
_chemical_formula_weight 741.44
_chemical_name_common oxaporphyrin
_chemical_name_systematic
;
 5,10,15,20 - tetraphenyl-21-oxaporphyrin iron(III) complex
;
_space_group_IT_number 87
_symmetry_cell_setting tetragonal
_symmetry_space_group_name_Hall '-I 4'
_symmetry_space_group_name_H-M 'I 4/m'
_atom_sites_solution_hydrogens geom
_atom_sites_solution_primary direct
_atom_sites_solution_secondary difmap
_audit_creation_method SHELXL-97
_cell_angle_alpha 90.00
_cell_angle_beta 90.00
_cell_angle_gamma 90.00
_cell_formula_units_Z 2
_cell_length_a 13.524(2)
_cell_length_b 13.524(2)
_cell_length_c 9.763(2)
_cell_measurement_temperature 100(2)
_cell_volume 1785.6(5)
_computing_cell_refinement 'KM4CCD Software (Kuma Diffraction (1995--2001)'
_computing_data_collection 'KM4CCD Software (Kuma Diffraction (1995--2001)'
_computing_data_reduction 'KM4CCD Software (Kuma Diffraction (1995--2001)'
_computing_structure_refinement 'SHELXL-97 (Sheldrick, 1997)'
_computing_structure_solution 'SHELXS-97 (Sheldrick, 1990)'
_diffrn_ambient_temperature 100(2)
_diffrn_measured_fraction_theta_full 0.468
_diffrn_measured_fraction_theta_max 0.468
_diffrn_measurement_device_type 'KUMA KM4CCD \k-geometry diffractometer'
_diffrn_measurement_method 2\w
_diffrn_radiation_monochromator graphite
_diffrn_radiation_source 'fine-focus sealed tube'
_diffrn_radiation_type MoK\a
_diffrn_radiation_wavelength 0.71073
_diffrn_reflns_av_R_equivalents 0.1337
_diffrn_reflns_av_sigmaI/netI 0.0679
_diffrn_reflns_limit_h_max 17
_diffrn_reflns_limit_h_min -17
_diffrn_reflns_limit_k_max 17
_diffrn_reflns_limit_k_min -17
_diffrn_reflns_limit_l_max 7
_diffrn_reflns_limit_l_min -13
_diffrn_reflns_number 6458
_diffrn_reflns_theta_full 28.55
_diffrn_reflns_theta_max 28.55
_diffrn_reflns_theta_min 3.96
_exptl_absorpt_coefficient_mu 0.612
_exptl_absorpt_correction_T_max 0.9584
_exptl_absorpt_correction_T_min 0.8621
_exptl_absorpt_correction_type none
_exptl_crystal_colour red
_exptl_crystal_density_diffrn 1.379
_exptl_crystal_density_meas ?
_exptl_crystal_density_method 'not measured'
_exptl_crystal_description 'regular plate'
_exptl_crystal_F_000 762
_exptl_crystal_size_max 0.25
_exptl_crystal_size_mid 0.07
_exptl_crystal_size_min 0.07
_refine_diff_density_max 0.435
_refine_diff_density_min -0.411
_refine_diff_density_rms 0.077
_refine_ls_extinction_method none
_refine_ls_goodness_of_fit_ref 1.074
_refine_ls_hydrogen_treatment mixed
_refine_ls_matrix_type full
_refine_ls_number_parameters 72
_refine_ls_number_reflns 1133
_refine_ls_number_restraints 0
_refine_ls_restrained_S_all 1.074
_refine_ls_R_factor_all 0.0866
_refine_ls_R_factor_gt 0.0801
_refine_ls_shift/su_max 0.004
_refine_ls_shift/su_mean 0.001
_refine_ls_structure_factor_coef Fsqd
_refine_ls_weighting_details 'calc w=1/[\s^2^(Fo^2^)+(0.0694P)^2^+13.2502P] where P=(Fo^2^+2Fc^2^)/3'
_refine_ls_weighting_scheme calc
_refine_ls_wR_factor_gt 0.1912
_refine_ls_wR_factor_ref 0.1957
_reflns_number_gt 1056
_reflns_number_total 1133
_reflns_threshold_expression >2sigma(I)
_cod_data_source_file ic025718p_s2.cif
_cod_data_source_block otppfecl2
_cod_depositor_comments
;
The following automatic conversions were performed:

'_exptl_crystal_density_meas' value 'not measured' was changed to '?'
- the value is perceived as not measured.

Automatic conversion script
Id: cif_fix_values 3008 2015-01-20 13:52:24Z robertas 
;
_cod_database_code 4318792

loop_
_symmetry_equiv_pos_as_xyz
'x, y, z'
'-x, -y, z'
'-y, x, z'
'y, -x, z'
'x+1/2, y+1/2, z+1/2'
'-x+1/2, -y+1/2, z+1/2'
'-y+1/2, x+1/2, z+1/2'
'y+1/2, -x+1/2, z+1/2'
'-x, -y, -z'
'x, y, -z'
'y, -x, -z'
'-y, x, -z'
'-x+1/2, -y+1/2, -z+1/2'
'x+1/2, y+1/2, -z+1/2'
'y+1/2, -x+1/2, -z+1/2'
'-y+1/2, x+1/2, -z+1/2'

loop_
_atom_site_label
_atom_site_type_symbol
_atom_site_fract_x
_atom_site_fract_y
_atom_site_fract_z
_atom_site_U_iso_or_equiv
_atom_site_adp_type
_atom_site_occupancy
_atom_site_calc_flag
_atom_site_refinement_flags
_atom_site_disorder_assembly
_atom_site_disorder_group
Fe1 Fe 0.5000 0.5000 0.5000 0.0215(4) Uani 1 d S . .
Cl1 Cl 0.5000 0.5000 0.26425(19) 0.0299(5) Uani 1 d S . .
C8 C 0.9463(3) 0.7663(3) 0.6216(5) 0.0339(10) Uani 1 d . . .
H8 H 0.9759 0.7847 0.7060 0.041 Uiso 1 calc R . .
N1 N 0.5396(3) 0.6484(3) 0.5000 0.0169(8) Uani 0.75 d SP . .
O1 O 0.5396(3) 0.6484(3) 0.5000 0.0169(8) Uani 0.25 d SP . .
C5 C 0.7206(4) 0.6270(3) 0.5000 0.0166(9) Uani 1 d S . .
C6 C 0.8160(4) 0.6832(3) 0.5000 0.0193(10) Uani 1 d S . .
C1 C 0.4759(4) 0.7269(3) 0.5000 0.0184(10) Uani 1 d S . .
C4 C 0.6344(4) 0.6843(3) 0.5000 0.0183(10) Uani 1 d S . .
C2 C 0.5326(4) 0.8164(4) 0.5000 0.0206(10) Uani 1 d S . .
H2 H 0.5071 0.8818 0.5000 0.025 Uiso 1 calc SR . .
C9 C 0.9890(4) 0.7952(4) 0.5000 0.0283(12) Uani 1 d S . .
H9 H 1.0472 0.8346 0.5000 0.034 Uiso 1 calc SR . .
C7 C 0.8604(3) 0.7103(3) 0.6213(4) 0.0302(9) Uani 1 d . . .
H7 H 0.8318 0.6904 0.7058 0.036 Uiso 1 calc R . .
C3 C 0.6294(4) 0.7904(4) 0.5000 0.0198(10) Uani 1 d S . .
H3 H 0.6841 0.8345 0.5000 0.024 Uiso 1 calc SR . .

loop_
_atom_site_aniso_label
_atom_site_aniso_U_11
_atom_site_aniso_U_22
_atom_site_aniso_U_33
_atom_site_aniso_U_23
_atom_site_aniso_U_13
_atom_site_aniso_U_12
Fe1 0.0219(5) 0.0219(5) 0.0206(7) 0.000 0.000 0.000
Cl1 0.0344(7) 0.0344(7) 0.0210(9) 0.000 0.000 0.000
C8 0.029(2) 0.039(2) 0.034(2) -0.0069(18) -0.0051(17) -0.0103(16)
N1 0.0141(18) 0.0187(19) 0.0179(18) 0.000 0.000 -0.0005(13)
O1 0.0141(18) 0.0187(19) 0.0179(18) 0.000 0.000 -0.0005(13)
C5 0.019(2) 0.017(2) 0.013(2) 0.000 0.000 -0.0009(16)
C6 0.016(2) 0.015(2) 0.027(2) 0.000 0.000 -0.0010(16)
C1 0.020(2) 0.016(2) 0.019(2) 0.000 0.000 0.0000(17)
C4 0.020(2) 0.016(2) 0.020(2) 0.000 0.000 -0.0032(17)
C2 0.019(2) 0.015(2) 0.028(3) 0.000 0.000 0.0007(17)
C9 0.018(2) 0.021(2) 0.047(3) 0.000 0.000 -0.0041(19)
C7 0.030(2) 0.039(2) 0.0221(18) -0.0028(17) -0.0012(16) -0.0125(16)
C3 0.022(2) 0.018(2) 0.020(2) 0.000 0.000 -0.0009(17)

loop_
_atom_type_symbol
_atom_type_description
_atom_type_scat_dispersion_real
_atom_type_scat_dispersion_imag
_atom_type_scat_source
C C 0.0033 0.0016 'International Tables Vol C Tables 4.2.6.8 and 6.1.1.4'
H H 0.0000 0.0000 'International Tables Vol C Tables 4.2.6.8 and 6.1.1.4'
N N 0.0061 0.0033 'International Tables Vol C Tables 4.2.6.8 and 6.1.1.4'
O O 0.0106 0.0060 'International Tables Vol C Tables 4.2.6.8 and 6.1.1.4'
Cl Cl 0.1484 0.1585 'International Tables Vol C Tables 4.2.6.8 and 6.1.1.4'
Fe Fe 0.3463 0.8444 'International Tables Vol C Tables 4.2.6.8 and 6.1.1.4'

loop_
_geom_angle_atom_site_label_1
_geom_angle_atom_site_label_2
_geom_angle_atom_site_label_3
_geom_angle
_geom_angle_site_symmetry_1
_geom_angle_site_symmetry_3
_geom_angle_publ_flag
N1 Fe1 O1 180.0 . 9_666 ?
N1 Fe1 N1 180.0 . 9_666 ?
O1 Fe1 N1 0.0(2) 9_666 9_666 ?
N1 Fe1 O1 90.0 . 11_566 ?
O1 Fe1 O1 90.0 9_666 11_566 ?
N1 Fe1 O1 90.0 9_666 11_566 ?
N1 Fe1 O1 90.0 . 3_655 ?
O1 Fe1 O1 90.0 9_666 3_655 ?
N1 Fe1 O1 90.0 9_666 3_655 ?
O1 Fe1 O1 180.0 11_566 3_655 ?
N1 Fe1 N1 90.0 . 3_655 ?
O1 Fe1 N1 90.0 9_666 3_655 ?
N1 Fe1 N1 90.0 9_666 3_655 ?
O1 Fe1 N1 180.0 11_566 3_655 ?
O1 Fe1 N1 0.0(2) 3_655 3_655 ?
N1 Fe1 N1 90.0 . 11_566 ?
O1 Fe1 N1 90.0 9_666 11_566 ?
N1 Fe1 N1 90.0 9_666 11_566 ?
O1 Fe1 N1 0.0(2) 11_566 11_566 ?
O1 Fe1 N1 180.0 3_655 11_566 ?
N1 Fe1 N1 180.0 3_655 11_566 ?
N1 Fe1 Cl1 90.0 . . ?
O1 Fe1 Cl1 90.0 9_666 . ?
N1 Fe1 Cl1 90.0 9_666 . ?
O1 Fe1 Cl1 90.0 11_566 . ?
O1 Fe1 Cl1 90.0 3_655 . ?
N1 Fe1 Cl1 90.0 3_655 . ?
N1 Fe1 Cl1 90.0 11_566 . ?
N1 Fe1 Cl1 90.0 . 9_666 ?
O1 Fe1 Cl1 90.0 9_666 9_666 ?
N1 Fe1 Cl1 90.0 9_666 9_666 ?
O1 Fe1 Cl1 90.0 11_566 9_666 ?
O1 Fe1 Cl1 90.0 3_655 9_666 ?
N1 Fe1 Cl1 90.0 3_655 9_666 ?
N1 Fe1 Cl1 90.0 11_566 9_666 ?
Cl1 Fe1 Cl1 180.0 . 9_666 ?
C9 C8 C7 120.3(4) . . ?
C1 N1 C4 108.3(4) . . ?
C1 N1 Fe1 126.1(3) . . ?
C4 N1 Fe1 125.6(3) . . ?
C1 C5 C4 127.1(4) 11_566 . ?
C1 C5 C6 117.0(4) 11_566 . ?
C4 C5 C6 115.9(4) . . ?
C7 C6 C7 118.6(5) . 10_556 ?
C7 C6 C5 120.7(2) . . ?
C7 C6 C5 120.7(2) 10_556 . ?
N1 C1 C5 125.5(4) . 3_655 ?
N1 C1 C2 108.6(4) . . ?
C5 C1 C2 125.9(4) 3_655 . ?
N1 C4 C5 125.7(4) . . ?
N1 C4 C3 108.0(4) . . ?
C5 C4 C3 126.3(4) . . ?
C3 C2 C1 107.3(4) . . ?
C8 C9 C8 119.1(5) 10_556 . ?
C6 C7 C8 120.8(4) . . ?
C2 C3 C4 107.8(4) . . ?

loop_
_geom_bond_atom_site_label_1
_geom_bond_atom_site_label_2
_geom_bond_distance
_geom_bond_site_symmetry_2
_geom_bond_publ_flag
Fe1 N1 2.077(4) . ?
Fe1 O1 2.077(4) 9_666 ?
Fe1 N1 2.077(4) 9_666 ?
Fe1 O1 2.077(4) 11_566 ?
Fe1 O1 2.077(4) 3_655 ?
Fe1 N1 2.077(4) 3_655 ?
Fe1 N1 2.077(4) 11_566 ?
Fe1 Cl1 2.3016(19) . ?
Fe1 Cl1 2.3016(19) 9_666 ?
C8 C9 1.377(5) . ?
C8 C7 1.386(5) . ?
N1 C1 1.367(6) . ?
N1 C4 1.372(6) . ?
C5 C1 1.394(7) 11_566 ?
C5 C4 1.400(7) . ?
C5 C6 1.498(6) . ?
C6 C7 1.378(4) . ?
C6 C7 1.378(4) 10_556 ?
C1 C5 1.394(7) 3_655 ?
C1 C2 1.432(7) . ?
C4 C3 1.438(7) . ?
C2 C3 1.355(7) . ?
C9 C8 1.377(5) 10_556 ?
